data_4026870
loop_
_publ_author_name
'Hung-Yi Lee'
'Chin-Kang Sha'

_publ_section_title
;
 Stereoselective Total Synthesis of (\+-)-Peribysin E
;
_journal_name_full 'Journal of Organic Chemistry'
_journal_page_first 598
_journal_page_last 605
_journal_paper_doi 10.1021/jo2021604
_journal_volume 77
_journal_year 2012
_chemical_formula_sum 'C11 H18 O2'
_chemical_formula_weight 182.25
_chemical_name_systematic
; 
 ? 
;
_space_group_IT_number 61
_symmetry_cell_setting orthorhombic
_symmetry_space_group_name_Hall '-P 2ac 2ab'
_symmetry_space_group_name_H-M 'P b c a'
_atom_sites_solution_hydrogens geom
_atom_sites_solution_primary direct
_atom_sites_solution_secondary difmap
_audit_creation_method SHELXL-97
_cell_angle_alpha 90.00
_cell_angle_beta 90.00
_cell_angle_gamma 90.00
_cell_formula_units_Z 16
_cell_length_a 8.9673(2)
_cell_length_b 18.5999(4)
_cell_length_c 24.5171(6)
_cell_measurement_reflns_used 8070
_cell_measurement_temperature 100(2)
_cell_measurement_theta_max 26.2560
_cell_measurement_theta_min 2.3421
_cell_volume 4089.23(16)
_computing_cell_refinement 'SAINT V7.34A (Bruker AXS, 2006)'
_computing_data_collection 'APEX2 (Bruker AXS, 2010)'
_computing_data_reduction 'SAINT V7.34A (Bruker AXS, 2006)'
_computing_molecular_graphics 'SHELXTL (Sheldrick, 2008)'
_computing_publication_material SHELXTL
_computing_structure_refinement 'SHELXL-97 (Sheldrick, 2008)'
_computing_structure_solution 'SHELXS-97 (Sheldrick, 2008)'
_diffrn_ambient_temperature 100(2)
_diffrn_detector_area_resol_mean 8.3333
_diffrn_measured_fraction_theta_full 0.999
_diffrn_measured_fraction_theta_max 0.999
_diffrn_measurement_device_type 'Bruker APEX-II CCD'
_diffrn_measurement_method '\f and \w scans'
_diffrn_radiation_monochromator graphite
_diffrn_radiation_source 'fine-focus sealed tube'
_diffrn_radiation_type MoK\a
_diffrn_radiation_wavelength 0.71073
_diffrn_reflns_av_R_equivalents 0.0549
_diffrn_reflns_av_sigmaI/netI 0.0357
_diffrn_reflns_limit_h_max 8
_diffrn_reflns_limit_h_min -11
_diffrn_reflns_limit_k_max 23
_diffrn_reflns_limit_k_min -23
_diffrn_reflns_limit_l_max 30
_diffrn_reflns_limit_l_min -30
_diffrn_reflns_number 31615
_diffrn_reflns_theta_full 26.40
_diffrn_reflns_theta_max 26.40
_diffrn_reflns_theta_min 1.66
_exptl_absorpt_coefficient_mu 0.079
_exptl_absorpt_correction_T_max 0.9485
_exptl_absorpt_correction_T_min 0.7721
_exptl_absorpt_correction_type multi-scan
_exptl_absorpt_process_details 'SADABS V2008/1 (Bruker AXS)'
_exptl_crystal_colour Colorless
_exptl_crystal_density_diffrn 1.184
_exptl_crystal_description Lump
_exptl_crystal_F_000 1600
_exptl_crystal_size_max 0.25
_exptl_crystal_size_mid 0.20
_exptl_crystal_size_min 0.20
_refine_diff_density_max 0.579
_refine_diff_density_min -0.573
_refine_diff_density_rms 0.183
_refine_ls_extinction_method none
_refine_ls_goodness_of_fit_ref 1.055
_refine_ls_hydrogen_treatment constr
_refine_ls_matrix_type full
_refine_ls_number_parameters 241
_refine_ls_number_reflns 4192
_refine_ls_number_restraints 0
_refine_ls_restrained_S_all 1.055
_refine_ls_R_factor_all 0.0624
_refine_ls_R_factor_gt 0.0425
_refine_ls_shift/su_max 0.003
_refine_ls_shift/su_mean 0.000
_refine_ls_structure_factor_coef Fsqd
_refine_ls_weighting_details 'calc w=1/[\s^2^(Fo^2^)+(0.0958P)^2^+0.0000P] where P=(Fo^2^+2Fc^2^)/3'
_refine_ls_weighting_scheme calc
_refine_ls_wR_factor_gt 0.1153
_refine_ls_wR_factor_ref 0.1473
_reflns_number_gt 3250
_reflns_number_total 4192
_reflns_threshold_expression >2sigma(I)
_cod_data_source_file jo2021604_si_001.cif
_cod_data_source_block 100840lt_0m
_cod_database_code 4026870

loop_
_symmetry_equiv_pos_as_xyz
'x, y, z'
'x+1/2, -y+1/2, -z'
'-x, y+1/2, -z+1/2'
'-x+1/2, -y, z+1/2'
'-x, -y, -z'
'-x-1/2, y-1/2, z'
'x, -y-1/2, z-1/2'
'x-1/2, y, -z-1/2'

loop_
_atom_site_label
_atom_site_type_symbol
_atom_site_fract_x
_atom_site_fract_y
_atom_site_fract_z
_atom_site_U_iso_or_equiv
_atom_site_adp_type
_atom_site_occupancy
_atom_site_symmetry_multiplicity
_atom_site_calc_flag
_atom_site_refinement_flags
O1 O 0.38745(10) 0.15183(6) 0.23204(4) 0.0261(3) Uani 1 1 d .
H1 H 0.3126 0.1274 0.2411 0.039 Uiso 1 1 calc R
O2 O 0.04665(12) 0.35572(6) 0.04655(5) 0.0346(3) Uani 1 1 d .
O3 O 0.44210(12) 0.90139(6) 0.47455(5) 0.0362(3) Uani 1 1 d .
O4 O 0.13872(10) 1.07283(6) 0.26283(4) 0.0245(3) Uani 1 1 d .
H4 H 0.0635 1.0997 0.2641 0.037 Uiso 1 1 calc R
C1 C 0.35097(15) 0.19563(8) 0.18563(6) 0.0209(3) Uani 1 1 d .
H1A H 0.4459 0.2151 0.1701 0.025 Uiso 1 1 calc R
C2 C 0.27456(16) 0.15127(7) 0.14185(6) 0.0231(3) Uani 1 1 d .
H2A H 0.1882 0.1261 0.1582 0.028 Uiso 1 1 calc R
H2B H 0.3450 0.1142 0.1285 0.028 Uiso 1 1 calc R
C3 C 0.22066(15) 0.19572(7) 0.09348(6) 0.0219(3) Uani 1 1 d .
H3 H 0.1553 0.1640 0.0708 0.026 Uiso 1 1 calc R
C4 C 0.12760(14) 0.26235(7) 0.10959(6) 0.0193(3) Uani 1 1 d .
C5 C 0.13354(16) 0.30755(8) 0.05756(6) 0.0250(3) Uani 1 1 d .
C6 C 0.21091(15) 0.30644(7) 0.15417(6) 0.0199(3) Uani 1 1 d .
H6 H 0.3058 0.3241 0.1375 0.024 Uiso 1 1 calc R
C7 C 0.25373(15) 0.25878(8) 0.20255(6) 0.0216(3) Uani 1 1 d .
H7A H 0.3079 0.2881 0.2298 0.026 Uiso 1 1 calc R
H7B H 0.1619 0.2403 0.2200 0.026 Uiso 1 1 calc R
C8 C 0.12416(17) 0.37254(8) 0.17324(7) 0.0305(4) Uani 1 1 d .
H8A H 0.0359 0.3572 0.1937 0.046 Uiso 1 1 calc R
H8B H 0.0930 0.4008 0.1415 0.046 Uiso 1 1 calc R
H8C H 0.1879 0.4020 0.1968 0.046 Uiso 1 1 calc R
C9 C 0.26217(19) 0.28308(9) 0.02233(6) 0.0337(4) Uani 1 1 d .
H9A H 0.3296 0.3238 0.0141 0.040 Uiso 1 1 calc R
H9B H 0.2253 0.2627 -0.0124 0.040 Uiso 1 1 calc R
C10 C 0.34306(17) 0.22577(8) 0.05572(6) 0.0287(4) Uani 1 1 d .
H10A H 0.4255 0.2471 0.0771 0.034 Uiso 1 1 calc R
H10B H 0.3839 0.1876 0.0318 0.034 Uiso 1 1 calc R
C11 C -0.03364(15) 0.24506(8) 0.12523(6) 0.0272(4) Uani 1 1 d .
H11A H -0.0924 0.2895 0.1255 0.041 Uiso 1 1 calc R
H11B H -0.0357 0.2231 0.1616 0.041 Uiso 1 1 calc R
H11C H -0.0760 0.2115 0.0986 0.041 Uiso 1 1 calc R
C12 C 0.35565(15) 0.94536(8) 0.45582(6) 0.0233(3) Uani 1 1 d .
C13 C 0.36933(15) 0.98046(8) 0.39944(6) 0.0194(3) Uani 1 1 d .
C14 C 0.27713(15) 1.05001(7) 0.40774(6) 0.0214(3) Uani 1 1 d .
H14 H 0.3405 1.0843 0.4290 0.026 Uiso 1 1 calc R
C15 C 0.23309(16) 1.08751(7) 0.35485(6) 0.0230(3) Uani 1 1 d .
H15A H 0.1647 1.1277 0.3634 0.028 Uiso 1 1 calc R
H15B H 0.3235 1.1081 0.3377 0.028 Uiso 1 1 calc R
C16 C 0.15765(15) 1.03750(8) 0.31455(6) 0.0204(3) Uani 1 1 d .
H16 H 0.0579 1.0230 0.3291 0.024 Uiso 1 1 calc R
C17 C 0.22090(16) 0.97510(9) 0.48520(6) 0.0273(4) Uani 1 1 d .
H17A H 0.2513 1.0007 0.5188 0.033 Uiso 1 1 calc R
H17B H 0.1513 0.9359 0.4952 0.033 Uiso 1 1 calc R
C18 C 0.14747(15) 1.02693(8) 0.44504(6) 0.0238(3) Uani 1 1 d .
H18A H 0.1041 1.0688 0.4643 0.029 Uiso 1 1 calc R
H18B H 0.0681 1.0026 0.4239 0.029 Uiso 1 1 calc R
C19 C 0.53236(15) 0.99431(8) 0.38431(6) 0.0252(3) Uani 1 1 d .
H19A H 0.5727 1.0324 0.4076 0.038 Uiso 1 1 calc R
H19B H 0.5385 1.0092 0.3460 0.038 Uiso 1 1 calc R
H19C H 0.5903 0.9502 0.3896 0.038 Uiso 1 1 calc R
C20 C 0.28853(15) 0.93049(7) 0.35779(6) 0.0192(3) Uani 1 1 d .
H20 H 0.1920 0.9154 0.3747 0.023 Uiso 1 1 calc R
C21 C 0.37650(16) 0.86226(8) 0.34491(6) 0.0263(4) Uani 1 1 d .
H21A H 0.3155 0.8302 0.3223 0.039 Uiso 1 1 calc R
H21B H 0.4027 0.8378 0.3790 0.039 Uiso 1 1 calc R
H21C H 0.4677 0.8750 0.3251 0.039 Uiso 1 1 calc R
C22 C 0.25142(15) 0.97087(8) 0.30501(6) 0.0202(3) Uani 1 1 d .
H22A H 0.3455 0.9850 0.2868 0.024 Uiso 1 1 calc R
H22B H 0.1971 0.9381 0.2801 0.024 Uiso 1 1 calc R

loop_
_atom_site_aniso_label
_atom_site_aniso_U_11
_atom_site_aniso_U_22
_atom_site_aniso_U_33
_atom_site_aniso_U_23
_atom_site_aniso_U_13
_atom_site_aniso_U_12
O1 0.0224(5) 0.0321(6) 0.0239(6) 0.0068(5) -0.0011(4) 0.0035(4)
O2 0.0444(7) 0.0296(6) 0.0296(7) 0.0089(5) -0.0116(5) -0.0024(5)
O3 0.0364(6) 0.0425(7) 0.0296(7) 0.0125(5) -0.0023(5) 0.0080(5)
O4 0.0237(5) 0.0317(6) 0.0181(6) 0.0056(4) 0.0006(4) 0.0068(4)
C1 0.0208(7) 0.0247(8) 0.0172(7) 0.0025(6) 0.0003(6) 0.0018(6)
C2 0.0285(8) 0.0184(7) 0.0224(8) -0.0003(6) 0.0014(6) -0.0005(6)
C3 0.0289(7) 0.0205(7) 0.0163(7) -0.0029(6) -0.0004(6) -0.0046(6)
C4 0.0222(7) 0.0198(7) 0.0159(7) 0.0011(6) -0.0017(6) -0.0039(6)
C5 0.0326(8) 0.0237(8) 0.0189(8) 0.0019(6) -0.0067(6) -0.0107(7)
C6 0.0207(7) 0.0203(7) 0.0188(8) -0.0022(6) -0.0017(6) -0.0005(6)
C7 0.0216(7) 0.0265(8) 0.0166(7) -0.0031(6) -0.0029(6) 0.0026(6)
C8 0.0355(8) 0.0270(8) 0.0289(9) -0.0070(7) -0.0073(7) 0.0075(7)
C9 0.0469(10) 0.0358(9) 0.0184(8) 0.0040(7) 0.0029(7) -0.0114(8)
C10 0.0375(8) 0.0296(8) 0.0189(8) -0.0051(6) 0.0076(7) -0.0041(7)
C11 0.0221(8) 0.0303(8) 0.0294(9) 0.0057(7) -0.0048(6) -0.0058(6)
C12 0.0240(7) 0.0263(8) 0.0196(8) 0.0014(6) -0.0031(6) -0.0046(6)
C13 0.0198(7) 0.0220(7) 0.0164(7) 0.0002(6) -0.0013(5) 0.0003(6)
C14 0.0253(7) 0.0203(7) 0.0185(7) -0.0036(6) -0.0011(6) -0.0017(6)
C15 0.0276(7) 0.0190(7) 0.0225(8) -0.0001(6) 0.0003(6) 0.0011(6)
C16 0.0207(7) 0.0249(8) 0.0155(7) 0.0013(6) 0.0008(5) 0.0023(6)
C17 0.0290(8) 0.0360(9) 0.0170(7) 0.0010(7) 0.0015(6) -0.0017(7)
C18 0.0252(7) 0.0278(8) 0.0185(7) -0.0050(6) 0.0023(6) 0.0018(6)
C19 0.0219(7) 0.0308(8) 0.0227(8) 0.0019(6) -0.0027(6) -0.0046(6)
C20 0.0182(7) 0.0199(7) 0.0195(7) -0.0015(6) 0.0014(6) -0.0006(6)
C21 0.0260(8) 0.0234(8) 0.0293(9) -0.0029(6) -0.0012(6) 0.0040(6)
C22 0.0197(6) 0.0235(7) 0.0173(7) -0.0038(6) -0.0015(6) 0.0006(6)

loop_
_atom_type_symbol
_atom_type_description
_atom_type_scat_dispersion_real
_atom_type_scat_dispersion_imag
_atom_type_scat_source
C C 0.0033 0.0016 'International Tables Vol C Tables 4.2.6.8 and 6.1.1.4'
H H 0.0000 0.0000 'International Tables Vol C Tables 4.2.6.8 and 6.1.1.4'
O O 0.0106 0.0060 'International Tables Vol C Tables 4.2.6.8 and 6.1.1.4'

loop_
_geom_angle_atom_site_label_1
_geom_angle_atom_site_label_2
_geom_angle_atom_site_label_3
_geom_angle
C1 O1 H1 109.5
C16 O4 H4 109.5
O1 C1 C2 110.77(11)
O1 C1 C7 110.63(11)
C2 C1 C7 110.74(11)
O1 C1 H1A 108.2
C2 C1 H1A 108.2
C7 C1 H1A 108.2
C1 C2 C3 113.48(11)
C1 C2 H2A 108.9
C3 C2 H2A 108.9
C1 C2 H2B 108.9
C3 C2 H2B 108.9
H2A C2 H2B 107.7
C2 C3 C10 115.99(12)
C2 C3 C4 114.04(12)
C10 C3 C4 104.32(11)
C2 C3 H3 107.3
C10 C3 H3 107.3
C4 C3 H3 107.3
C5 C4 C11 110.96(11)
C5 C4 C3 102.06(11)
C11 C4 C3 113.94(11)
C5 C4 C6 106.22(11)
C11 C4 C6 112.84(12)
C3 C4 C6 110.03(11)
O2 C5 C9 125.67(14)
O2 C5 C4 124.57(14)
C9 C5 C4 109.76(12)
C8 C6 C7 110.89(12)
C8 C6 C4 113.22(11)
C7 C6 C4 111.06(11)
C8 C6 H6 107.1
C7 C6 H6 107.1
C4 C6 H6 107.1
C1 C7 C6 112.33(11)
C1 C7 H7A 109.1
C6 C7 H7A 109.1
C1 C7 H7B 109.1
C6 C7 H7B 109.1
H7A C7 H7B 107.9
C6 C8 H8A 109.5
C6 C8 H8B 109.5
H8A C8 H8B 109.5
C6 C8 H8C 109.5
H8A C8 H8C 109.5
H8B C8 H8C 109.5
C5 C9 C10 105.44(12)
C5 C9 H9A 110.7
C10 C9 H9A 110.7
C5 C9 H9B 110.7
C10 C9 H9B 110.7
H9A C9 H9B 108.8
C9 C10 C3 103.70(12)
C9 C10 H10A 111.0
C3 C10 H10A 111.0
C9 C10 H10B 111.0
C3 C10 H10B 111.0
H10A C10 H10B 109.0
C4 C11 H11A 109.5
C4 C11 H11B 109.5
H11A C11 H11B 109.5
C4 C11 H11C 109.5
H11A C11 H11C 109.5
H11B C11 H11C 109.5
O3 C12 C17 125.12(14)
O3 C12 C13 125.13(13)
C17 C12 C13 109.74(12)
C19 C13 C12 111.50(11)
C19 C13 C14 113.67(12)
C12 C13 C14 101.21(11)
C19 C13 C20 112.68(11)
C12 C13 C20 107.42(11)
C14 C13 C20 109.63(11)
C15 C14 C18 115.91(12)
C15 C14 C13 114.12(12)
C18 C14 C13 104.38(11)
C15 C14 H14 107.3
C18 C14 H14 107.3
C13 C14 H14 107.3
C16 C15 C14 112.91(11)
C16 C15 H15A 109.0
C14 C15 H15A 109.0
C16 C15 H15B 109.0
C14 C15 H15B 109.0
H15A C15 H15B 107.8
O4 C16 C22 107.65(11)
O4 C16 C15 110.29(11)
C22 C16 C15 110.77(11)
O4 C16 H16 109.4
C22 C16 H16 109.4
C15 C16 H16 109.4
C12 C17 C18 105.57(12)
C12 C17 H17A 110.6
C18 C17 H17A 110.6
C12 C17 H17B 110.6
C18 C17 H17B 110.6
H17A C17 H17B 108.8
C17 C18 C14 103.49(11)
C17 C18 H18A 111.1
C14 C18 H18A 111.1
C17 C18 H18B 111.1
C14 C18 H18B 111.1
H18A C18 H18B 109.0
C13 C19 H19A 109.5
C13 C19 H19B 109.5
H19A C19 H19B 109.5
C13 C19 H19C 109.5
H19A C19 H19C 109.5
H19B C19 H19C 109.5
C21 C20 C22 110.16(12)
C21 C20 C13 113.00(11)
C22 C20 C13 111.20(11)
C21 C20 H20 107.4
C22 C20 H20 107.4
C13 C20 H20 107.4
C20 C21 H21A 109.5
C20 C21 H21B 109.5
H21A C21 H21B 109.5
C20 C21 H21C 109.5
H21A C21 H21C 109.5
H21B C21 H21C 109.5
C16 C22 C20 113.01(11)
C16 C22 H22A 109.0
C20 C22 H22A 109.0
C16 C22 H22B 109.0
C20 C22 H22B 109.0
H22A C22 H22B 107.8

loop_
_geom_bond_atom_site_label_1
_geom_bond_atom_site_label_2
_geom_bond_distance
O1 C1 1.4372(16)
O1 H1 0.8400
O2 C5 1.2178(17)
O3 C12 1.2169(17)
O4 C16 1.4381(16)
O4 H4 0.8400
C1 C2 1.5174(19)
C1 C7 1.5205(18)
C1 H1A 1.0000
C2 C3 1.5242(19)
C2 H2A 0.9900
C2 H2B 0.9900
C3 C10 1.5408(19)
C3 C4 1.5454(19)
C3 H3 1.0000
C4 C5 1.5287(19)
C4 C11 1.5300(19)
C4 C6 1.5571(18)
C5 C9 1.511(2)
C6 C8 1.528(2)
C6 C7 1.5298(18)
C6 H6 1.0000
C7 H7A 0.9900
C7 H7B 0.9900
C8 H8A 0.9800
C8 H8B 0.9800
C8 H8C 0.9800
C9 C10 1.527(2)
C9 H9A 0.9900
C9 H9B 0.9900
C10 H10A 0.9900
C10 H10B 0.9900
C11 H11A 0.9800
C11 H11B 0.9800
C11 H11C 0.9800
C12 C17 1.512(2)
C12 C13 1.5336(19)
C13 C19 1.5301(19)
C13 C14 1.5486(19)
C13 C20 1.5592(19)
C14 C15 1.5244(19)
C14 C18 1.5403(19)
C14 H14 1.0000
C15 C16 1.5163(19)
C15 H15A 0.9900
C15 H15B 0.9900
C16 C22 1.5157(19)
C16 H16 1.0000
C17 C18 1.527(2)
C17 H17A 0.9900
C17 H17B 0.9900
C18 H18A 0.9900
C18 H18B 0.9900
C19 H19A 0.9800
C19 H19B 0.9800
C19 H19C 0.9800
C20 C21 1.5273(19)
C20 C22 1.5327(19)
C20 H20 1.0000
C21 H21A 0.9800
C21 H21B 0.9800
C21 H21C 0.9800
C22 H22A 0.9900
C22 H22B 0.9900
